data_4123018
loop_
_publ_author_name
'Roesle, Philipp'
'Caporaso, Lucia'
'Schnitte, Manuel'
'Goldbach, Verena'
'Cavallo, Luigi'
'Mecking, Stefan'

_publ_section_title
;
 A Comprehensive Mechanistic Picture of the Isomerizing
 Alkoxycarbonylation of Plant Oils
;
_journal_name_full 'Journal of the American Chemical Society'
_journal_page_first 141121132036004
_journal_paper_doi 10.1021/ja508447d
_journal_year 2014
_chemical_formula_moiety 'C28 H51 P2 Pd, C F3 O3 S'
_chemical_formula_sum 'C29 H51 F3 O3 P2 Pd S'
_chemical_formula_weight 705.10
_chemical_name_systematic
; 
 ? 
;
_space_group_IT_number 14
_symmetry_cell_setting monoclinic
_symmetry_space_group_name_Hall '-P 2ybc'
_symmetry_space_group_name_H-M 'P 1 21/c 1'
_atom_sites_solution_hydrogens geom
_atom_sites_solution_primary heavy
_atom_sites_solution_secondary difmap
_audit_creation_method SHELXL-97
_cell_angle_alpha 90.00
_cell_angle_beta 110.059(3)
_cell_angle_gamma 90.00
_cell_formula_units_Z 4
_cell_length_a 10.3945(4)
_cell_length_b 20.9158(10)
_cell_length_c 15.8422(8)
_cell_measurement_reflns_used 39640
_cell_measurement_temperature 100(2)
_cell_measurement_theta_max 28.34
_cell_measurement_theta_min 1.68
_cell_volume 3235.3(3)
_computing_cell_refinement 'STOE X-AREA'
_computing_data_collection 'STOE X-AREA'
_computing_data_reduction 'STOE X-RED32'
_computing_structure_refinement 'SHELXL-97 (Sheldrick, 1997)'
_computing_structure_solution 'SHELXS-97 (Sheldrick, 1990)'
_diffrn_ambient_temperature 100(2)
_diffrn_detector_area_resol_mean 6.67
_diffrn_measured_fraction_theta_full 0.991
_diffrn_measured_fraction_theta_max 0.991
_diffrn_measurement_device_type 'STOE IPDS 2T'
_diffrn_measurement_method 'rotation method'
_diffrn_radiation_monochromator graphite
_diffrn_radiation_source 'fine-focus sealed tube'
_diffrn_radiation_type MoK\a
_diffrn_radiation_wavelength 0.71073
_diffrn_reflns_av_R_equivalents 0.0439
_diffrn_reflns_av_sigmaI/netI 0.0316
_diffrn_reflns_limit_h_max 13
_diffrn_reflns_limit_h_min -13
_diffrn_reflns_limit_k_max 27
_diffrn_reflns_limit_k_min -27
_diffrn_reflns_limit_l_max 20
_diffrn_reflns_limit_l_min -20
_diffrn_reflns_number 35273
_diffrn_reflns_theta_full 28.01
_diffrn_reflns_theta_max 28.01
_diffrn_reflns_theta_min 1.68
_exptl_absorpt_coefficient_mu 0.783
_exptl_absorpt_correction_T_max 0.8897
_exptl_absorpt_correction_T_min 0.7080
_exptl_absorpt_correction_type integration
_exptl_absorpt_process_details 'STOE X-RED32'
_exptl_crystal_colour colorless
_exptl_crystal_density_diffrn 1.448
_exptl_crystal_density_method 'not measured'
_exptl_crystal_description prism
_exptl_crystal_F_000 1472
_exptl_crystal_size_max 0.5
_exptl_crystal_size_mid 0.4
_exptl_crystal_size_min 0.3
_refine_diff_density_max 2.597
_refine_diff_density_min -1.117
_refine_diff_density_rms 0.107
_refine_ls_extinction_method none
_refine_ls_goodness_of_fit_ref 1.025
_refine_ls_hydrogen_treatment constr
_refine_ls_matrix_type full
_refine_ls_number_parameters 365
_refine_ls_number_reflns 7752
_refine_ls_number_restraints 28
_refine_ls_restrained_S_all 1.061
_refine_ls_R_factor_all 0.0584
_refine_ls_R_factor_gt 0.0471
_refine_ls_shift/su_max 0.001
_refine_ls_shift/su_mean 0.000
_refine_ls_structure_factor_coef Fsqd
_refine_ls_weighting_details 'calc w=1/[\s^2^(Fo^2^)+(0.0597P)^2^+8.5717P] where P=(Fo^2^+2Fc^2^)/3'
_refine_ls_weighting_scheme calc
_refine_ls_wR_factor_gt 0.1155
_refine_ls_wR_factor_ref 0.1205
_reflns_number_gt 6568
_reflns_number_total 7752
_reflns_threshold_expression >2sigma(I)
_cod_data_source_file ja508447d_si_009.cif
_cod_data_source_block d:\pr13-12_dtbpxpdallyl
_cod_original_sg_symbol_H-M 'P 21/c'
_cod_database_code 4123018

loop_
_symmetry_equiv_pos_as_xyz
'x, y, z'
'-x, y+1/2, -z+1/2'
'-x, -y, -z'
'x, -y-1/2, z-1/2'

loop_
_atom_site_label
_atom_site_type_symbol
_atom_site_fract_x
_atom_site_fract_y
_atom_site_fract_z
_atom_site_U_iso_or_equiv
_atom_site_adp_type
_atom_site_occupancy
_atom_site_symmetry_multiplicity
_atom_site_calc_flag
_atom_site_refinement_flags
C1 C 0.5519(5) 0.2708(3) 0.9595(3) 0.0508(13) Uani 1 1 d U
H1B H 0.5779 0.3098 0.9916 0.061 Uiso 1 1 calc R
H1A H 0.6176 0.2379 0.9663 0.061 Uiso 1 1 calc R
C2 C 0.4190(4) 0.26203(18) 0.9031(3) 0.0312(8) Uani 1 1 d U
H2A H 0.3890 0.2238 0.8699 0.037 Uiso 1 1 calc R
C3 C 0.3318(6) 0.3135(3) 0.8985(5) 0.0574(13) Uani 1 1 d U
H3A H 0.2588 0.3223 0.8442 0.069 Uiso 1 1 calc R
C4 C 0.3547(6) 0.3578(3) 0.9847(4) 0.0595(14) Uani 1 1 d U
H4A H 0.4527 0.3598 1.0199 0.071 Uiso 1 1 calc R
H4B H 0.3051 0.3397 1.0217 0.071 Uiso 1 1 calc R
H4C H 0.3204 0.4009 0.9653 0.071 Uiso 1 1 calc R
C5 C 0.6995(4) 0.25438(19) 0.7121(3) 0.0347(9) Uani 1 1 d .
H5A H 0.6045 0.2518 0.7102 0.042 Uiso 1 1 calc R
H5B H 0.7267 0.2133 0.6936 0.042 Uiso 1 1 calc R
H5C H 0.7075 0.2880 0.6711 0.042 Uiso 1 1 calc R
C6 C 0.7825(5) 0.2123(2) 0.8652(3) 0.0438(11) Uani 1 1 d .
H6A H 0.8227 0.1747 0.8470 0.053 Uiso 1 1 calc R
H6B H 0.6859 0.2040 0.8562 0.053 Uiso 1 1 calc R
H6C H 0.8319 0.2215 0.9288 0.053 Uiso 1 1 calc R
C7 C 0.9427(4) 0.2758(2) 0.8118(3) 0.0402(10) Uani 1 1 d .
H7C H 1.0034 0.2789 0.8746 0.048 Uiso 1 1 calc R
H7B H 0.9529 0.3142 0.7792 0.048 Uiso 1 1 calc R
H7A H 0.9670 0.2380 0.7840 0.048 Uiso 1 1 calc R
C8 C 0.7934(4) 0.27014(17) 0.8081(3) 0.0286(8) Uani 1 1 d .
C9 C 0.8910(5) 0.3215(2) 1.0265(3) 0.0415(11) Uani 1 1 d .
H9A H 0.9331 0.3398 1.0867 0.050 Uiso 1 1 calc R
H9B H 0.9572 0.2939 1.0127 0.050 Uiso 1 1 calc R
H9C H 0.8104 0.2964 1.0244 0.050 Uiso 1 1 calc R
C10 C 0.9794(4) 0.4085(2) 0.9548(3) 0.0305(8) Uani 1 1 d .
H10A H 1.0273 0.3798 0.9266 0.037 Uiso 1 1 calc R
H10B H 1.0390 0.4183 1.0163 0.037 Uiso 1 1 calc R
H10C H 0.9555 0.4482 0.9201 0.037 Uiso 1 1 calc R
C11 C 0.7660(4) 0.4262(2) 0.9876(3) 0.0380(10) Uani 1 1 d .
H11C H 0.7380 0.4604 0.9427 0.046 Uiso 1 1 calc R
H11B H 0.8233 0.4441 1.0454 0.046 Uiso 1 1 calc R
H11A H 0.6845 0.4064 0.9941 0.046 Uiso 1 1 calc R
C12 C 0.8474(4) 0.37571(19) 0.9571(2) 0.0266(7) Uani 1 1 d .
C13 C 0.7635(3) 0.41029(13) 0.7728(2) 0.0190(6) Uani 1 1 d D
H13A H 0.7340 0.4510 0.7923 0.023 Uiso 1 1 calc R
H13B H 0.8643 0.4127 0.7895 0.023 Uiso 1 1 calc R
C14 C 0.7060(3) 0.40970(8) 0.6724(2) 0.0191(6) Uani 1 1 d D
C15 C 0.7888(4) 0.39066(11) 0.6248(2) 0.0239(7) Uani 1 1 d D
H15A H 0.8800 0.3776 0.6572 0.029 Uiso 1 1 calc R
C16 C 0.7444(4) 0.38987(14) 0.5318(3) 0.0264(7) Uani 1 1 d D
H16A H 0.8053 0.3782 0.5013 0.032 Uiso 1 1 calc R
C17 C 0.6100(4) 0.40627(14) 0.4837(2) 0.0261(7) Uani 1 1 d D
H17A H 0.5768 0.4048 0.4199 0.031 Uiso 1 1 calc R
C18 C 0.5245(4) 0.42488(13) 0.5300(2) 0.0238(7) Uani 1 1 d D
H18A H 0.4328 0.4368 0.4970 0.029 Uiso 1 1 calc R
C19 C 0.5695(3) 0.42658(12) 0.6239(2) 0.0180(6) Uani 1 1 d D
C20 C 0.4738(3) 0.45127(14) 0.6690(2) 0.0206(6) Uani 1 1 d D
H20B H 0.4050 0.4772 0.6228 0.025 Uiso 1 1 calc R
H20A H 0.5285 0.4819 0.7149 0.025 Uiso 1 1 calc R
C21 C 0.1603(4) 0.4072(2) 0.5540(3) 0.0476(12) Uani 1 1 d .
H21A H 0.1041 0.4344 0.5779 0.057 Uiso 1 1 calc R
H21B H 0.1007 0.3821 0.5034 0.057 Uiso 1 1 calc R
H21C H 0.2211 0.4340 0.5334 0.057 Uiso 1 1 calc R
C22 C 0.1520(5) 0.3211(2) 0.6635(5) 0.0546(15) Uani 1 1 d .
H22A H 0.0790 0.3022 0.6127 0.066 Uiso 1 1 calc R
H22B H 0.1115 0.3483 0.6982 0.066 Uiso 1 1 calc R
H22C H 0.2055 0.2869 0.7022 0.066 Uiso 1 1 calc R
C23 C 0.3242(4) 0.3138(2) 0.5893(3) 0.0380(10) Uani 1 1 d .
H23C H 0.3856 0.2879 0.6381 0.046 Uiso 1 1 calc R
H23B H 0.3781 0.3372 0.5593 0.046 Uiso 1 1 calc R
H23A H 0.2584 0.2859 0.5458 0.046 Uiso 1 1 calc R
C24 C 0.2467(4) 0.3617(2) 0.6281(3) 0.0352(9) Uani 1 1 d .
C25 C 0.1655(4) 0.45387(18) 0.7828(3) 0.0318(8) Uani 1 1 d .
H25A H 0.0915 0.4498 0.7247 0.038 Uiso 1 1 calc R
H25B H 0.1408 0.4863 0.8191 0.038 Uiso 1 1 calc R
H25C H 0.1797 0.4127 0.8143 0.038 Uiso 1 1 calc R
C26 C 0.2659(4) 0.53425(17) 0.7078(3) 0.0289(8) Uani 1 1 d .
H26A H 0.2179 0.5654 0.7324 0.035 Uiso 1 1 calc R
H26B H 0.2078 0.5226 0.6467 0.035 Uiso 1 1 calc R
H26C H 0.3515 0.5531 0.7062 0.035 Uiso 1 1 calc R
C27 C 0.4063(4) 0.4928(2) 0.8577(3) 0.0314(8) Uani 1 1 d .
H27C H 0.4897 0.5072 0.8478 0.038 Uiso 1 1 calc R
H27B H 0.4276 0.4557 0.8980 0.038 Uiso 1 1 calc R
H27A H 0.3706 0.5275 0.8850 0.038 Uiso 1 1 calc R
C28 C 0.2984(4) 0.47396(16) 0.7675(2) 0.0232(7) Uani 1 1 d .
C29 C 0.1860(4) 0.10053(19) 0.7782(3) 0.0382(10) Uani 1 1 d .
F1 F 0.2342(4) 0.05218(15) 0.83499(19) 0.0588(8) Uani 1 1 d .
F2 F 0.0596(3) 0.08509(18) 0.7284(2) 0.0738(11) Uani 1 1 d .
F3 F 0.1786(3) 0.15033(14) 0.8285(3) 0.0613(9) Uani 1 1 d .
O1 O 0.2855(5) 0.05721(15) 0.6626(2) 0.0593(11) Uani 1 1 d .
O2 O 0.4233(3) 0.1292(2) 0.7757(2) 0.0615(11) Uani 1 1 d .
O3 O 0.2261(3) 0.16952(15) 0.6573(3) 0.0527(9) Uani 1 1 d .
P1 P 0.72815(9) 0.34638(4) 0.84357(6) 0.01943(17) Uani 1 1 d .
P2 P 0.37770(9) 0.40536(4) 0.72335(6) 0.02054(18) Uani 1 1 d .
S1 S 0.29245(11) 0.11631(4) 0.70999(7) 0.0328(2) Uani 1 1 d .
Pd1 Pd 0.50121(3) 0.336715(12) 0.841856(18) 0.02047(9) Uani 1 1 d .

loop_
_atom_site_aniso_label
_atom_site_aniso_U_11
_atom_site_aniso_U_22
_atom_site_aniso_U_33
_atom_site_aniso_U_23
_atom_site_aniso_U_13
_atom_site_aniso_U_12
C1 0.058(3) 0.049(3) 0.035(2) 0.019(2) 0.002(2) -0.026(2)
C2 0.0329(19) 0.0255(17) 0.041(2) 0.0066(15) 0.0204(16) -0.0074(14)
C3 0.052(3) 0.044(3) 0.093(4) 0.018(2) 0.046(3) -0.001(2)
C4 0.061(3) 0.060(3) 0.070(4) 0.004(3) 0.039(3) 0.003(3)
C5 0.042(2) 0.0226(18) 0.040(2) -0.0025(16) 0.0153(18) 0.0018(16)
C6 0.048(3) 0.024(2) 0.055(3) 0.0132(19) 0.013(2) -0.0010(18)
C7 0.032(2) 0.034(2) 0.059(3) 0.0062(19) 0.020(2) 0.0125(17)
C8 0.0291(19) 0.0210(17) 0.036(2) 0.0060(15) 0.0116(16) 0.0048(14)
C9 0.036(2) 0.052(3) 0.027(2) 0.0131(18) -0.0013(17) -0.0141(19)
C10 0.0195(16) 0.039(2) 0.0276(18) 0.0029(16) 0.0015(14) -0.0093(15)
C11 0.032(2) 0.054(3) 0.0269(19) -0.0163(18) 0.0090(17) -0.0088(19)
C12 0.0186(16) 0.036(2) 0.0218(17) 0.0024(14) 0.0027(13) -0.0073(14)
C13 0.0157(14) 0.0205(15) 0.0199(15) 0.0021(12) 0.0053(12) -0.0026(12)
C14 0.0226(16) 0.0147(14) 0.0202(15) 0.0001(11) 0.0076(13) -0.0015(12)
C15 0.0214(16) 0.0241(17) 0.0278(18) -0.0005(13) 0.0105(14) 0.0015(13)
C16 0.0312(19) 0.0250(17) 0.0289(18) -0.0041(14) 0.0177(15) -0.0013(14)
C17 0.038(2) 0.0217(16) 0.0204(16) -0.0033(13) 0.0119(15) -0.0044(14)
C18 0.0223(16) 0.0243(16) 0.0227(16) -0.0005(13) 0.0051(13) 0.0005(13)
C19 0.0187(15) 0.0149(14) 0.0211(15) -0.0009(11) 0.0078(12) -0.0016(11)
C20 0.0190(15) 0.0209(15) 0.0217(16) -0.0009(12) 0.0068(13) 0.0027(12)
C21 0.023(2) 0.055(3) 0.049(3) -0.024(2) -0.0076(18) 0.0056(19)
C22 0.031(2) 0.036(2) 0.110(5) -0.032(3) 0.041(3) -0.0154(19)
C23 0.027(2) 0.031(2) 0.060(3) -0.0207(19) 0.0191(19) -0.0084(16)
C24 0.0195(17) 0.0285(19) 0.058(3) -0.0175(18) 0.0137(17) -0.0059(15)
C25 0.0283(19) 0.0259(18) 0.049(2) -0.0025(16) 0.0240(18) 0.0030(15)
C26 0.0318(19) 0.0189(16) 0.040(2) -0.0004(15) 0.0177(17) 0.0057(14)
C27 0.033(2) 0.035(2) 0.0302(19) -0.0047(16) 0.0152(16) 0.0040(16)
C28 0.0228(16) 0.0201(16) 0.0304(18) -0.0001(13) 0.0137(14) 0.0023(13)
C29 0.034(2) 0.0247(19) 0.043(2) -0.0034(17) -0.0036(18) 0.0032(16)
F1 0.088(2) 0.0503(17) 0.0370(15) 0.0109(13) 0.0198(15) 0.0296(16)
F2 0.0444(17) 0.088(3) 0.066(2) 0.0259(19) -0.0109(15) -0.0350(17)
F3 0.0565(18) 0.0376(15) 0.105(3) -0.0195(16) 0.0473(19) -0.0021(13)
O1 0.119(4) 0.0250(15) 0.0373(18) -0.0018(13) 0.031(2) 0.0038(18)
O2 0.0244(16) 0.106(3) 0.045(2) -0.020(2) 0.0001(14) 0.0075(18)
O3 0.0374(17) 0.0324(16) 0.082(3) 0.0260(17) 0.0121(17) 0.0090(13)
P1 0.0169(4) 0.0215(4) 0.0192(4) 0.0025(3) 0.0053(3) -0.0021(3)
P2 0.0164(4) 0.0166(4) 0.0312(5) -0.0005(3) 0.0115(3) 0.0005(3)
S1 0.0332(5) 0.0217(4) 0.0311(5) -0.0029(4) -0.0049(4) 0.0079(4)
Pd1 0.02161(14) 0.01649(13) 0.02745(14) -0.00014(10) 0.01372(10) -0.00248(9)

loop_
_atom_type_symbol
_atom_type_description
_atom_type_scat_dispersion_real
_atom_type_scat_dispersion_imag
_atom_type_scat_source
C C 0.0033 0.0016 'International Tables Vol C Tables 4.2.6.8 and 6.1.1.4'
H H 0.0000 0.0000 'International Tables Vol C Tables 4.2.6.8 and 6.1.1.4'
F F 0.0171 0.0103 'International Tables Vol C Tables 4.2.6.8 and 6.1.1.4'
O O 0.0106 0.0060 'International Tables Vol C Tables 4.2.6.8 and 6.1.1.4'
P P 0.1023 0.0942 'International Tables Vol C Tables 4.2.6.8 and 6.1.1.4'
S S 0.1246 0.1234 'International Tables Vol C Tables 4.2.6.8 and 6.1.1.4'
Pd Pd -0.9988 1.0072 'International Tables Vol C Tables 4.2.6.8 and 6.1.1.4'

loop_
_geom_angle_atom_site_label_1
_geom_angle_atom_site_label_2
_geom_angle_atom_site_label_3
_geom_angle
C2 C1 Pd1 69.1(2)
C1 C2 C3 114.9(5)
C1 C2 Pd1 74.4(2)
C3 C2 Pd1 76.6(2)
C2 C3 C4 120.0(5)
C2 C3 Pd1 67.0(2)
C4 C3 Pd1 107.7(3)
C5 C8 C7 110.2(3)
C5 C8 C6 105.3(3)
C7 C8 C6 108.4(3)
C5 C8 P1 107.7(3)
C7 C8 P1 112.5(3)
C6 C8 P1 112.4(3)
C11 C12 C9 110.0(4)
C11 C12 C10 107.0(3)
C9 C12 C10 107.4(3)
C11 C12 P1 105.6(2)
C9 C12 P1 112.1(3)
C10 C12 P1 114.7(3)
C14 C13 P1 123.08(14)
C15 C14 C19 118.3(3)
C15 C14 C13 119.1(3)
C19 C14 C13 122.6(3)
C14 C15 C16 122.7(3)
C15 C16 C17 119.2(3)
C16 C17 C18 119.1(3)
C17 C18 C19 121.9(3)
C18 C19 C14 118.7(3)
C18 C19 C20 118.7(3)
C14 C19 C20 122.3(3)
C19 C20 P2 127.59(19)
C21 C24 C23 110.2(4)
C21 C24 C22 109.9(4)
C23 C24 C22 105.8(3)
C21 C24 P2 112.6(3)
C23 C24 P2 107.5(3)
C22 C24 P2 110.6(4)
C27 C28 C25 109.4(3)
C27 C28 C26 107.3(3)
C25 C28 C26 107.5(3)
C27 C28 P2 105.4(2)
C25 C28 P2 112.1(2)
C26 C28 P2 115.0(2)
F2 C29 F3 107.4(4)
F2 C29 F1 106.5(4)
F3 C29 F1 105.9(4)
F2 C29 S1 111.9(3)
F3 C29 S1 112.7(3)
F1 C29 S1 112.0(3)
C13 P1 C8 105.17(16)
C13 P1 C12 97.96(15)
C8 P1 C12 111.63(18)
C13 P1 Pd1 117.26(11)
C8 P1 Pd1 112.55(12)
C12 P1 Pd1 111.33(12)
C20 P2 C24 103.99(18)
C20 P2 C28 98.89(15)
C24 P2 C28 111.96(17)
C20 P2 Pd1 117.66(11)
C24 P2 Pd1 112.86(15)
C28 P2 Pd1 110.61(12)
O3 S1 O2 115.4(3)
O3 S1 O1 116.1(2)
O2 S1 O1 114.2(3)
O3 S1 C29 102.7(2)
O2 S1 C29 102.8(2)
O1 S1 C29 102.9(2)
C2 Pd1 C1 36.46(16)
C2 Pd1 C3 36.35(17)
C1 Pd1 C3 62.2(2)
C2 Pd1 P1 127.17(11)
C1 Pd1 P1 95.43(14)
C3 Pd1 P1 156.31(17)
C2 Pd1 P2 127.20(11)
C1 Pd1 P2 161.38(15)
C3 Pd1 P2 99.17(16)
P1 Pd1 P2 103.05(3)

loop_
_geom_bond_atom_site_label_1
_geom_bond_atom_site_label_2
_geom_bond_distance
C1 C2 1.376(6)
C1 Pd1 2.231(4)
C2 C3 1.393(7)
C2 Pd1 2.164(3)
C3 C4 1.599(9)
C3 Pd1 2.286(5)
C5 C8 1.535(6)
C6 C8 1.538(5)
C7 C8 1.537(6)
C8 P1 1.892(4)
C9 C12 1.535(5)
C10 C12 1.545(5)
C11 C12 1.532(6)
C12 P1 1.902(4)
C13 C14 1.496(4)
C13 P1 1.860(3)
C14 C15 1.384(5)
C14 C19 1.407(5)
C15 C16 1.385(5)
C16 C17 1.385(5)
C17 C18 1.388(5)
C18 C19 1.397(5)
C19 C20 1.501(4)
C20 P2 1.803(3)
C21 C24 1.538(7)
C22 C24 1.544(6)
C23 C24 1.541(5)
C24 P2 1.885(4)
C25 C28 1.540(5)
C26 C28 1.543(5)
C27 C28 1.535(5)
C28 P2 1.903(3)
C29 F2 1.320(5)
C29 F3 1.330(5)
C29 F1 1.332(5)
C29 S1 1.822(5)
O1 S1 1.435(3)
O2 S1 1.427(3)
O3 S1 1.420(3)
P1 Pd1 2.3584(9)
P2 Pd1 2.3623(9)

loop_
_geom_torsion_atom_site_label_1
_geom_torsion_atom_site_label_2
_geom_torsion_atom_site_label_3
_geom_torsion_atom_site_label_4
_geom_torsion
Pd1 C1 C2 C3 -66.8(4)
C1 C2 C3 C4 -32.3(6)
Pd1 C2 C3 C4 -97.8(4)
C1 C2 C3 Pd1 65.5(3)
P1 C13 C14 C15 -101.4(2)
P1 C13 C14 C19 77.3(2)
C19 C14 C15 C16 2.48(16)
C13 C14 C15 C16 -178.78(12)
C14 C15 C16 C17 -2.7(3)
C15 C16 C17 C18 1.9(3)
C16 C17 C18 C19 -1.0(3)
C17 C18 C19 C14 0.9(3)
C17 C18 C19 C20 176.1(2)
C15 C14 C19 C18 -1.5(2)
C13 C14 C19 C18 179.78(14)
C15 C14 C19 C20 -176.57(15)
C13 C14 C19 C20 4.7(2)
C18 C19 C20 P2 103.6(3)
C14 C19 C20 P2 -81.3(3)
C14 C13 P1 C8 59.3(3)
C14 C13 P1 C12 174.4(3)
C14 C13 P1 Pd1 -66.6(3)
C5 C8 P1 C13 -68.8(3)
C7 C8 P1 C13 52.9(3)
C6 C8 P1 C13 175.6(3)
C5 C8 P1 C12 -174.0(2)
C7 C8 P1 C12 -52.3(3)
C6 C8 P1 C12 70.4(3)
C5 C8 P1 Pd1 60.0(3)
C7 C8 P1 Pd1 -178.4(3)
C6 C8 P1 Pd1 -55.6(3)
C11 C12 P1 C13 84.1(3)
C9 C12 P1 C13 -156.1(3)
C10 C12 P1 C13 -33.4(3)
C11 C12 P1 C8 -166.0(3)
C9 C12 P1 C8 -46.3(3)
C10 C12 P1 C8 76.4(3)
C11 C12 P1 Pd1 -39.3(3)
C9 C12 P1 Pd1 80.4(3)
C10 C12 P1 Pd1 -156.9(3)
C19 C20 P2 C24 -68.6(3)
C19 C20 P2 C28 176.0(3)
C19 C20 P2 Pd1 57.0(3)
C21 C24 P2 C20 -55.1(3)
C23 C24 P2 C20 66.5(3)
C22 C24 P2 C20 -178.4(3)
C21 C24 P2 C28 50.7(4)
C23 C24 P2 C28 172.3(3)
C22 C24 P2 C28 -72.6(3)
C21 C24 P2 Pd1 176.3(3)
C23 C24 P2 Pd1 -62.1(3)
C22 C24 P2 Pd1 53.0(3)
C27 C28 P2 C20 -85.2(3)
C25 C28 P2 C20 155.9(3)
C26 C28 P2 C20 32.8(3)
C27 C28 P2 C24 165.7(3)
C25 C28 P2 C24 46.9(3)
C26 C28 P2 C24 -76.3(3)
C27 C28 P2 Pd1 38.9(3)
C25 C28 P2 Pd1 -80.0(3)
C26 C28 P2 Pd1 156.9(2)
F2 C29 S1 O3 62.0(4)
F3 C29 S1 O3 -59.1(4)
F1 C29 S1 O3 -178.4(3)
F2 C29 S1 O2 -177.8(3)
F3 C29 S1 O2 61.1(4)
F1 C29 S1 O2 -58.3(4)
F2 C29 S1 O1 -58.9(4)
F3 C29 S1 O1 180.0(3)
F1 C29 S1 O1 60.6(4)
C3 C2 Pd1 C1 121.0(5)
C1 C2 Pd1 C3 -121.0(5)
C1 C2 Pd1 P1 34.3(4)
C3 C2 Pd1 P1 155.3(3)
C1 C2 Pd1 P2 -167.1(3)
C3 C2 Pd1 P2 -46.1(4)
C2 C1 Pd1 C3 35.0(3)
C2 C1 Pd1 P1 -153.2(3)
C2 C1 Pd1 P2 33.8(7)
C4 C3 Pd1 C2 115.7(6)
C2 C3 Pd1 C1 -35.1(3)
C4 C3 Pd1 C1 80.6(4)
C2 C3 Pd1 P1 -55.9(6)
C4 C3 Pd1 P1 59.8(5)
C2 C3 Pd1 P2 144.5(3)
C4 C3 Pd1 P2 -99.8(4)
C13 P1 Pd1 C2 172.51(18)
C8 P1 Pd1 C2 50.3(2)
C12 P1 Pd1 C2 -75.9(2)
C13 P1 Pd1 C1 -167.85(19)
C8 P1 Pd1 C1 70.0(2)
C12 P1 Pd1 C1 -56.2(2)
C13 P1 Pd1 C3 -149.5(4)
C8 P1 Pd1 C3 88.4(4)
C12 P1 Pd1 C3 -37.8(4)
C13 P1 Pd1 P2 9.84(12)
C8 P1 Pd1 P2 -112.34(13)
C12 P1 Pd1 P2 121.45(13)
C20 P2 Pd1 C2 -166.76(18)
C24 P2 Pd1 C2 -45.6(2)
C28 P2 Pd1 C2 80.68(19)
C20 P2 Pd1 C1 168.7(5)
C24 P2 Pd1 C1 -70.2(5)
C28 P2 Pd1 C1 56.1(5)
C20 P2 Pd1 C3 167.6(2)
C24 P2 Pd1 C3 -71.2(2)
C28 P2 Pd1 C3 55.1(2)
C20 P2 Pd1 P1 -4.10(12)
C24 P2 Pd1 P1 117.04(14)
C28 P2 Pd1 P1 -116.66(12)
